data_4068457
loop_
_publ_author_name
'Eloi, Antoine'
'Rose-Munch, Fran\,coise'
'Rose, Eric'
'Chavarot-Kerlidou, Murielle'
'G\'erard, H\'el\`ene'

_publ_section_title
;
 A Simple Route to Keto-Substituted (\h5-Cyclohexadienyl)Mn(CO)3Complexes
 Using Organomanganese Transmetalation: Structural and Theoretical
 Characterizations
;
_journal_issue 3
_journal_name_full Organometallics
_journal_page_first 925
_journal_paper_doi 10.1021/om800863t
_journal_volume 28
_journal_year 2009
_chemical_absolute_configuration ad
_chemical_formula_moiety 'C21 H15 Mn1 O5 S1'
_chemical_formula_sum 'C21 H15 Mn O5 S'
_chemical_formula_weight 434.34
_space_group_IT_number 4
_symmetry_cell_setting monoclinic
_symmetry_space_group_name_Hall 'P 2yb'
_symmetry_space_group_name_H-M 'P 1 21 1'
_atom_sites_solution_hydrogens geom
_atom_sites_solution_primary direct
_audit_creation_date 07-02-14
_audit_creation_method CRYSTALS_ver_12.84
_cell_angle_alpha 90
_cell_angle_beta 98.608(8)
_cell_angle_gamma 90
_cell_formula_units_Z 4
_cell_length_a 9.8801(13)
_cell_length_b 15.8666(15)
_cell_length_c 12.4541(9)
_cell_measurement_reflns_used 173
_cell_measurement_temperature 250
_cell_measurement_theta_max 21
_cell_measurement_theta_min 4
_cell_volume 1930.4(3)
_computing_cell_refinement 'Dirax/lsq (Duisenberg & Schreurs, 1989-2000)'
_computing_data_collection 'COLLECT (Nonius, 1997-2001).'
_computing_data_reduction 'EvalCCD (Duisenberg & Schreurs 1990-2000)'
_computing_molecular_graphics 'CAMERON (Watkin et al., 1996)'
_computing_publication_material 'CRYSTALS (Betteridge et al., 2003)'
_computing_structure_refinement 'CRYSTALS (Betteridge et al., 2003)'
_computing_structure_solution 'SHELXS 86 (Sheldrick, 1986)'
_diffrn_ambient_temperature 250
_diffrn_measured_fraction_theta_full 0.995
_diffrn_measured_fraction_theta_max 0.963
_diffrn_measurement_device_type 'Nonius KappaCCD'
_diffrn_measurement_method \w
_diffrn_radiation_monochromator graphite
_diffrn_radiation_type 'Mo K\a'
_diffrn_radiation_wavelength 0.71073
_diffrn_reflns_av_R_equivalents 0.000
_diffrn_reflns_limit_h_max 14
_diffrn_reflns_limit_h_min -13
_diffrn_reflns_limit_k_max 23
_diffrn_reflns_limit_k_min -23
_diffrn_reflns_limit_l_max 14
_diffrn_reflns_limit_l_min -18
_diffrn_reflns_number 19737
_diffrn_reflns_theta_full 25.601
_diffrn_reflns_theta_max 32.001
_diffrn_reflns_theta_min 1.654
_diffrn_standards_number 0
_exptl_absorpt_coefficient_mu 0.822
_exptl_absorpt_correction_T_max 0.94
_exptl_absorpt_correction_T_min 0.94
_exptl_absorpt_correction_type multi-scan
_exptl_absorpt_process_details 'SADABS (Siemens, 1996)'
_exptl_crystal_colour yellow
_exptl_crystal_density_diffrn 1.494
_exptl_crystal_description parallelepiped
_exptl_crystal_F_000 888
_exptl_crystal_size_max 0.12
_exptl_crystal_size_mid 0.10
_exptl_crystal_size_min 0.08
_refine_diff_density_max 0.24
_refine_diff_density_min -0.40
_refine_ls_abs_structure_details 'Flack (1983), 5121 Friedel-pairs'
_refine_ls_abs_structure_Flack 0.03(2)
_refine_ls_extinction_method None
_refine_ls_goodness_of_fit_ref 1.1517
_refine_ls_hydrogen_treatment refU
_refine_ls_matrix_type full
_refine_ls_number_parameters 506
_refine_ls_number_reflns 5603
_refine_ls_number_restraints 1
_refine_ls_R_factor_all 0.1018
_refine_ls_R_factor_gt 0.0334
_refine_ls_shift/su_max 0.004199
_refine_ls_structure_factor_coef F
_refine_ls_weighting_details
;
 Method, part 1, Chebychev polynomial, (Watkin, 1994, Prince, 1982) 
 [weight] = 1.0/[A~0~*T~0~(x)+A~1~*T~1~(x) ... +A~n-1~]*T~n-1~(x)] 
 where A~i~ are the Chebychev coefficients listed below and x= Fcalc/Fmax 
 Method = Robust Weighting (Prince, 1982) 
 W = [weight] * [1-(deltaF/6*sigmaF)^2^]^2^ 
 A~i~ are: 
 1.07 -0.741 0.510 
;
_refine_ls_weighting_scheme calc
_refine_ls_wR_factor_all 0.0705
_refine_ls_wR_factor_gt 0.0294
_refine_ls_wR_factor_ref 0.0294
_reflns_limit_h_max 14
_reflns_limit_h_min -14
_reflns_limit_k_max 23
_reflns_limit_k_min -23
_reflns_limit_l_max 18
_reflns_limit_l_min 0
_reflns_number_gt 5603
_reflns_number_total 11779
_reflns_threshold_expression I>3.0\s(I)
_oxford_structure_analysis_title '2131438 Compound X'
_cod_data_source_file om800863t_si_001.cif
_cod_data_source_block CRYSTALS_cif
_cod_depositor_comments
;
The following automatic conversions were performed:

'_symmetry_cell_setting' value 'Monoclinic' changed to 'monoclinic'
according to /home/saulius/struct/CIF-dictionaries/cif_core.dic
dictionary named 'cif_core.dic' version 2.4.2 from
2011-04-26.

'_refine_ls_hydrogen_treatment' value 'refu' changed to
'refU' according to
/home/saulius/struct/CIF-dictionaries/cif_core.dic dictionary named
'cif_core.dic' version 2.4.2 from 2011-04-26.

Automatic conversion script
Id: cif_fix_values 1715 2011-07-08 13:25:40Z adriana 
;
_cod_original_sg_symbol_H-M 'P 1 21 1 '
_cod_original_formula_sum 'C21 H15 Mn1 O5 S1'
_cod_database_code 4068457

loop_
_symmetry_equiv_pos_as_xyz
x,y,z
-x,y+1/2,-z

loop_
_atom_site_label
_atom_site_type_symbol
_atom_site_fract_x
_atom_site_fract_y
_atom_site_fract_z
_atom_site_U_iso_or_equiv
_atom_site_occupancy
_atom_site_adp_type
Mn1 Mn 0.86418(5) 0.97152(5) 0.16340(4) 0.0273 1.0000 Uani
S1 S 1.41255(10) 0.81899(8) 0.18415(9) 0.0451 1.0000 Uani
C1 C 0.8217(4) 0.9416(2) -0.0135(3) 0.0272 1.0000 Uani
C2 C 0.9455(4) 0.9036(2) 0.0317(3) 0.0262 1.0000 Uani
C3 C 1.0501(3) 0.9541(2) 0.0948(3) 0.0255 1.0000 Uani
C4 C 1.0221(4) 1.0423(2) 0.1037(3) 0.0277 1.0000 Uani
C5 C 0.8992(4) 1.0778(2) 0.0524(3) 0.0304 1.0000 Uani
C6 C 0.8132(4) 1.0340(2) -0.0444(3) 0.0279 1.0000 Uani
C7 C 1.1850(3) 0.9213(2) 0.1572(3) 0.0253 1.0000 Uani
C8 C 1.2700(4) 0.8627(2) 0.1044(3) 0.0302 1.0000 Uani
C9 C 1.2598(4) 0.8349(3) -0.0007(3) 0.0400 1.0000 Uani
C10 C 1.3664(5) 0.7785(3) -0.0176(4) 0.0556 1.0000 Uani
C11 C 1.4541(5) 0.7638(3) 0.0757(4) 0.0579 1.0000 Uani
C12 C 0.8614(5) 0.7628(3) -0.0114(3) 0.0402 1.0000 Uani
C13 C 0.8490(4) 1.0581(3) -0.1565(3) 0.0277 1.0000 Uani
C14 C 0.8419(4) 1.1440(3) -0.1877(3) 0.0374 1.0000 Uani
C15 C 0.8583(5) 1.1677(3) -0.2921(3) 0.0426 1.0000 Uani
C16 C 0.8844(5) 1.1069(3) -0.3676(3) 0.0444 1.0000 Uani
C17 C 0.8953(4) 1.0231(3) -0.3372(3) 0.0436 1.0000 Uani
C18 C 0.8772(4) 0.9985(2) -0.2326(3) 0.0382 1.0000 Uani
C19 C 0.6877(5) 1.0055(3) 0.1598(3) 0.0454 1.0000 Uani
C20 C 0.8332(4) 0.8721(3) 0.2237(3) 0.0414 1.0000 Uani
C21 C 0.9183(4) 1.0112(3) 0.3009(3) 0.0358 1.0000 Uani
O1 O 0.9691(3) 0.81875(16) 0.0360(2) 0.0331 1.0000 Uani
O2 O 1.2259(3) 0.94890(17) 0.24916(19) 0.0432 1.0000 Uani
O19 O 0.5759(4) 1.0261(3) 0.1548(3) 0.0849 1.0000 Uani
O20 O 0.8109(4) 0.8082(2) 0.2640(2) 0.0684 1.0000 Uani
O21 O 0.9499(3) 1.0343(2) 0.3888(2) 0.0502 1.0000 Uani
Mn101 Mn 0.59574(5) 0.69649(5) 0.64546(4) 0.0279 1.0000 Uani
S101 S 1.14902(10) 0.83651(8) 0.70124(8) 0.0399 1.0000 Uani
C101 C 0.5705(4) 0.7253(2) 0.4662(3) 0.0288 1.0000 Uani
C102 C 0.6946(4) 0.7598(2) 0.5175(3) 0.0242 1.0000 Uani
C103 C 0.7895(3) 0.7067(2) 0.5880(2) 0.0244 1.0000 Uani
C104 C 0.7508(4) 0.6184(2) 0.5951(3) 0.0266 1.0000 Uani
C105 C 0.6284(4) 0.5876(2) 0.5384(3) 0.0293 1.0000 Uani
C106 C 0.5561(4) 0.6318(2) 0.4355(3) 0.0288 1.0000 Uani
C107 C 0.9202(4) 0.7351(2) 0.6570(3) 0.0250 1.0000 Uani
C108 C 1.0164(3) 0.7913(2) 0.6119(3) 0.0253 1.0000 Uani
C109 C 1.0267(4) 0.8123(2) 0.5057(3) 0.0348 1.0000 Uani
C110 C 1.1402(5) 0.8667(3) 0.4980(3) 0.0454 1.0000 Uani
C111 C 1.2128(4) 0.8852(3) 0.5974(4) 0.0485 1.0000 Uani
C112 C 0.6268(5) 0.9017(3) 0.4687(4) 0.0460 1.0000 Uani
C113 C 0.6062(4) 0.6040(2) 0.3313(3) 0.0280 1.0000 Uani
C114 C 0.5212(4) 0.5547(3) 0.2565(3) 0.0380 1.0000 Uani
C115 C 0.5658(5) 0.5274(3) 0.1597(3) 0.0463 1.0000 Uani
C116 C 0.6936(4) 0.5492(3) 0.1381(3) 0.0404 1.0000 Uani
C117 C 0.7797(4) 0.5977(3) 0.2121(3) 0.0463 1.0000 Uani
C118 C 0.7370(4) 0.6238(3) 0.3086(3) 0.0385 1.0000 Uani
C119 C 0.4146(4) 0.6687(3) 0.6339(3) 0.0393 1.0000 Uani
C120 C 0.6378(4) 0.6547(3) 0.7827(3) 0.0340 1.0000 Uani
C121 C 0.5805(4) 0.7986(3) 0.7090(3) 0.0392 1.0000 Uani
O101 O 0.7256(2) 0.84373(15) 0.52111(19) 0.0319 1.0000 Uani
O102 O 0.9495(3) 0.70890(18) 0.75128(19) 0.0398 1.0000 Uani
O119 O 0.3023(3) 0.6488(2) 0.6250(3) 0.0626 1.0000 Uani
O120 O 0.6649(3) 0.6305(2) 0.8708(2) 0.0542 1.0000 Uani
O121 O 0.5743(4) 0.8609(2) 0.7555(3) 0.0699 1.0000 Uani
H11 H 0.7363 0.9068 -0.0254 0.049(2) 1.0000 Uiso
H41 H 1.0917 1.0793 0.1471 0.049(2) 1.0000 Uiso
H51 H 0.8670 1.1325 0.0795 0.049(2) 1.0000 Uiso
H61 H 0.7165 1.0517 -0.0437 0.049(2) 1.0000 Uiso
H91 H 1.1849 0.8522 -0.0594 0.049(2) 1.0000 Uiso
H101 H 1.3762 0.7533 -0.0893 0.049(2) 1.0000 Uiso
H111 H 1.5339 0.7246 0.0802 0.049(2) 1.0000 Uiso
H121 H 0.8935 0.7031 -0.0021 0.049(2) 1.0000 Uiso
H122 H 0.8367 0.7756 -0.0905 0.049(2) 1.0000 Uiso
H123 H 0.7791 0.7708 0.0256 0.049(2) 1.0000 Uiso
H141 H 0.8246 1.1879 -0.1340 0.049(2) 1.0000 Uiso
H151 H 0.8512 1.2283 -0.3135 0.049(2) 1.0000 Uiso
H161 H 0.8956 1.1240 -0.4430 0.049(2) 1.0000 Uiso
H171 H 0.9157 0.9799 -0.3908 0.049(2) 1.0000 Uiso
H181 H 0.8846 0.9376 -0.2121 0.049(2) 1.0000 Uiso
H1011 H 0.4887 0.7628 0.4497 0.049(2) 1.0000 Uiso
H1041 H 0.8136 0.5791 0.6416 0.049(2) 1.0000 Uiso
H1051 H 0.5865 0.5358 0.5652 0.049(2) 1.0000 Uiso
H1061 H 0.4567 0.6175 0.4282 0.049(2) 1.0000 Uiso
H1091 H 0.9622 0.7918 0.4417 0.049(2) 1.0000 Uiso
H1101 H 1.1636 0.8889 0.4282 0.049(2) 1.0000 Uiso
H1111 H 1.2945 0.9231 0.6079 0.049(2) 1.0000 Uiso
H1121 H 0.6637 0.9603 0.4781 0.049(2) 1.0000 Uiso
H1122 H 0.5407 0.8973 0.5014 0.049(2) 1.0000 Uiso
H1123 H 0.6067 0.8880 0.3894 0.049(2) 1.0000 Uiso
H1141 H 0.4280 0.5389 0.2713 0.049(2) 1.0000 Uiso
H1151 H 0.5042 0.4920 0.1070 0.049(2) 1.0000 Uiso
H1161 H 0.7247 0.5303 0.0692 0.049(2) 1.0000 Uiso
H1171 H 0.8723 0.6139 0.1964 0.049(2) 1.0000 Uiso
H1181 H 0.8002 0.6574 0.3623 0.049(2) 1.0000 Uiso

loop_
_atom_site_aniso_label
_atom_site_aniso_U_11
_atom_site_aniso_U_22
_atom_site_aniso_U_33
_atom_site_aniso_U_23
_atom_site_aniso_U_13
_atom_site_aniso_U_12
Mn1 0.0290(3) 0.0302(3) 0.0229(2) -0.0021(2) 0.0042(2) 0.0022(3)
S1 0.0302(5) 0.0520(7) 0.0488(6) 0.0059(5) -0.0087(4) 0.0065(5)
C1 0.0238(18) 0.033(2) 0.0235(16) -0.0020(15) 0.0008(14) -0.0036(15)
C2 0.0271(19) 0.027(2) 0.0237(17) -0.0053(15) 0.0022(14) 0.0003(15)
C3 0.0258(17) 0.029(2) 0.0218(15) -0.0073(14) 0.0047(13) 0.0000(15)
C4 0.033(2) 0.030(2) 0.0199(16) -0.0005(14) 0.0028(15) -0.0040(16)
C5 0.042(2) 0.027(2) 0.0215(17) -0.0045(15) 0.0030(16) 0.0056(17)
C6 0.030(2) 0.031(2) 0.0227(18) -0.0026(15) 0.0031(15) 0.0023(16)
C7 0.0268(18) 0.0250(18) 0.0229(16) -0.0044(14) 0.0001(14) -0.0074(14)
C8 0.0256(18) 0.032(2) 0.0321(18) 0.0047(16) 0.0011(15) 0.0005(16)
C9 0.038(2) 0.052(3) 0.0318(19) -0.0008(18) 0.0084(16) 0.0044(19)
C10 0.057(3) 0.067(3) 0.047(3) -0.004(2) 0.020(2) 0.018(3)
C11 0.039(3) 0.058(3) 0.080(4) 0.004(3) 0.020(2) 0.018(2)
C12 0.045(2) 0.030(2) 0.043(2) -0.0132(18) -0.0032(19) -0.0055(18)
C13 0.0217(18) 0.035(2) 0.0246(18) -0.0040(16) -0.0019(14) 0.0004(17)
C14 0.045(2) 0.033(2) 0.034(2) -0.0017(17) 0.0062(18) 0.0102(19)
C15 0.054(3) 0.037(3) 0.037(2) 0.0113(18) 0.007(2) 0.010(2)
C16 0.045(3) 0.062(3) 0.026(2) 0.006(2) 0.0015(18) 0.007(2)
C17 0.054(3) 0.048(3) 0.029(2) -0.0069(19) 0.0064(19) 0.002(2)
C18 0.046(3) 0.035(2) 0.0312(19) -0.0043(16) 0.0006(18) 0.0006(18)
C19 0.044(3) 0.053(3) 0.040(2) -0.006(2) 0.008(2) 0.006(2)
C20 0.050(3) 0.047(3) 0.0261(19) -0.0020(19) 0.0021(17) -0.002(2)
C21 0.038(2) 0.037(2) 0.034(2) -0.0055(18) 0.0110(18) 0.0008(18)
O1 0.0332(13) 0.0230(14) 0.0409(14) -0.0091(11) -0.0011(11) -0.0015(11)
O2 0.0470(16) 0.0494(19) 0.0292(13) -0.0135(12) -0.0070(12) 0.0012(13)
O19 0.040(2) 0.117(3) 0.099(3) -0.010(3) 0.014(2) 0.030(2)
O20 0.108(3) 0.050(2) 0.0456(18) 0.0093(16) 0.0063(18) -0.020(2)
O21 0.0525(19) 0.068(2) 0.0297(15) -0.0169(15) 0.0056(13) 0.0015(16)
Mn101 0.0265(3) 0.0295(3) 0.0271(3) 0.0003(2) 0.0018(2) -0.0028(3)
S101 0.0357(5) 0.0488(6) 0.0324(5) -0.0058(4) -0.0043(4) -0.0124(5)
C101 0.0287(19) 0.028(2) 0.0290(18) 0.0007(15) 0.0016(15) 0.0023(15)
C102 0.0280(18) 0.0228(19) 0.0220(16) 0.0039(14) 0.0039(14) 0.0016(15)
C103 0.0261(17) 0.0221(19) 0.0239(15) 0.0019(14) -0.0002(13) 0.0010(15)
C104 0.0282(18) 0.0202(18) 0.0307(18) 0.0047(14) 0.0021(15) 0.0009(15)
C105 0.034(2) 0.025(2) 0.0294(19) 0.0009(15) 0.0040(16) -0.0029(16)
C106 0.0204(17) 0.032(2) 0.0323(19) 0.0012(16) -0.0017(15) -0.0058(15)
C107 0.0293(18) 0.0189(17) 0.0265(17) 0.0016(14) 0.0028(14) -0.0024(14)
C108 0.0248(17) 0.0269(18) 0.0224(16) -0.0022(14) -0.0026(13) 0.0009(14)
C109 0.036(2) 0.042(2) 0.0247(17) 0.0026(16) 0.0001(15) -0.0023(17)
C110 0.046(3) 0.051(3) 0.043(2) 0.014(2) 0.0163(19) -0.003(2)
C111 0.039(2) 0.049(3) 0.058(3) -0.002(2) 0.009(2) -0.015(2)
C112 0.047(3) 0.024(2) 0.062(3) 0.0102(19) -0.009(2) 0.0094(19)
C113 0.032(2) 0.0230(19) 0.0282(18) -0.0003(15) 0.0011(15) 0.0002(15)
C114 0.0268(19) 0.048(2) 0.038(2) -0.0105(19) 0.0002(16) -0.0045(17)
C115 0.046(3) 0.050(3) 0.038(2) -0.012(2) -0.0114(19) -0.003(2)
C116 0.047(2) 0.046(2) 0.0285(19) -0.0039(18) 0.0036(18) 0.0058(19)
C117 0.042(2) 0.055(3) 0.043(2) -0.005(2) 0.0113(19) -0.011(2)
C118 0.037(2) 0.043(2) 0.037(2) -0.0068(18) 0.0065(17) -0.0103(18)
C119 0.033(2) 0.048(3) 0.036(2) -0.0001(17) 0.0030(18) -0.0018(18)
C120 0.0291(19) 0.037(2) 0.035(2) 0.0019(17) 0.0011(16) -0.0090(16)
C121 0.042(2) 0.040(3) 0.037(2) -0.0005(19) 0.0071(18) -0.0010(19)
O101 0.0339(13) 0.0192(13) 0.0396(13) 0.0050(11) -0.0043(11) -0.0009(11)
O102 0.0414(15) 0.0457(17) 0.0291(12) 0.0153(12) -0.0053(11) -0.0105(13)
O119 0.0321(18) 0.088(3) 0.066(2) 0.000(2) 0.0026(16) -0.0113(18)
O120 0.0573(19) 0.070(2) 0.0313(15) 0.0120(15) -0.0067(14) -0.0223(17)
O121 0.091(3) 0.051(2) 0.068(2) -0.0210(18) 0.014(2) 0.0063(19)

loop_
_atom_type_symbol
_atom_type_scat_dispersion_real
_atom_type_scat_dispersion_imag
_atom_type_scat_Cromer_Mann_a1
_atom_type_scat_Cromer_Mann_b1
_atom_type_scat_Cromer_Mann_a2
_atom_type_scat_Cromer_Mann_b2
_atom_type_scat_Cromer_Mann_a3
_atom_type_scat_Cromer_Mann_b3
_atom_type_scat_Cromer_Mann_a4
_atom_type_scat_Cromer_Mann_b4
_atom_type_scat_Cromer_Mann_c
_atom_type_scat_source
C 0.0033 0.0016 2.3100 20.8439 1.0200 10.2075 1.5886 0.5687 0.8650 51.6512 0.2156 'International Tables Vol C 4.2.6.8 and 6.1.1.4'
H 0.0000 0.0000 0.4930 10.5109 0.3229 26.1257 0.1402 3.1424 0.0408 57.7998 0.0030 'International Tables Vol C 4.2.6.8 and 6.1.1.4'
O 0.0106 0.0060 3.0485 13.2771 2.2868 5.7011 1.5463 0.3239 0.8670 32.9089 0.2508 'International Tables Vol C 4.2.6.8 and 6.1.1.4'
Mn 0.3368 0.7283 11.2819 5.3409 7.3573 0.3432 3.0193 17.8674 2.2441 83.7543 1.0896 'International Tables Vol C 4.2.6.8 and 6.1.1.4'
S 0.1246 0.1234 6.9053 1.4679 5.2034 22.2151 1.4379 0.2536 1.5863 56.1720 0.8669 'International Tables Vol C 4.2.6.8 and 6.1.1.4'

loop_
_geom_angle_atom_site_label_1
_geom_angle_atom_site_label_2
_geom_angle_atom_site_label_3
_geom_angle
_geom_angle_publ_flag
C1 Mn1 C2 36.84(13) yes
C1 Mn1 C3 68.12(12) yes
C2 Mn1 C3 38.58(12) yes
C1 Mn1 C4 78.95(13) yes
C2 Mn1 C4 68.54(14) yes
C3 Mn1 C4 38.97(14) yes
C1 Mn1 C5 64.83(12) yes
C2 Mn1 C5 78.61(14) yes
C3 Mn1 C5 68.46(14) yes
C4 Mn1 C5 37.25(14) yes
C1 Mn1 C19 90.03(16) yes
C2 Mn1 C19 125.39(16) yes
C3 Mn1 C19 153.94(16) yes
C4 Mn1 C19 125.49(18) yes
C5 Mn1 C19 89.84(18) yes
C1 Mn1 C20 101.97(15) yes
C2 Mn1 C20 89.16(16) yes
C3 Mn1 C20 105.16(17) yes
C4 Mn1 C20 141.69(18) yes
C5 Mn1 C20 166.56(15) yes
C1 Mn1 C21 169.69(16) yes
C2 Mn1 C21 140.79(15) yes
C3 Mn1 C21 105.55(15) yes
C4 Mn1 C21 91.06(16) yes
C5 Mn1 C21 105.57(16) yes
C19 Mn1 C20 92.8(2) yes
C19 Mn1 C21 93.80(18) yes
C20 Mn1 C21 87.42(18) yes
C8 S1 C11 91.3(2) yes
Mn1 C1 C2 70.79(19) yes
Mn1 C1 C6 92.2(2) yes
C2 C1 C6 121.9(3) yes
Mn1 C1 H11 107.1 no
C2 C1 H11 119.2 no
C6 C1 H11 118.9 no
Mn1 C2 C1 72.4(2) yes
Mn1 C2 C3 68.65(18) yes
C1 C2 C3 119.4(3) yes
Mn1 C2 O1 122.1(2) yes
C1 C2 O1 124.9(3) yes
C3 C2 O1 114.9(3) yes
Mn1 C3 C2 72.8(2) yes
Mn1 C3 C4 70.0(2) yes
C2 C3 C4 116.9(3) yes
Mn1 C3 C7 124.9(2) yes
C2 C3 C7 125.9(3) yes
C4 C3 C7 117.1(3) yes
Mn1 C4 C3 71.0(2) yes
Mn1 C4 C5 75.1(2) yes
C3 C4 C5 121.4(3) yes
Mn1 C4 H41 126.7 no
C3 C4 H41 119.3 no
C5 C4 H41 119.3 no
Mn1 C5 C4 67.6(2) yes
Mn1 C5 C6 91.4(2) yes
C4 C5 C6 121.1(3) yes
Mn1 C5 H51 111.0 no
C4 C5 H51 119.5 no
C6 C5 H51 119.4 no
C5 C6 C1 103.7(3) yes
C5 C6 C13 115.2(3) yes
C1 C6 C13 117.3(3) yes
C5 C6 H61 106.5 no
C1 C6 H61 106.7 no
C13 C6 H61 106.7 no
C3 C7 C8 120.0(3) yes
C3 C7 O2 119.2(3) yes
C8 C7 O2 120.6(3) yes
C7 C8 S1 117.6(3) yes
C7 C8 C9 131.6(3) yes
S1 C8 C9 110.8(3) yes
C8 C9 C10 113.2(4) yes
C8 C9 H91 123.5 no
C10 C9 H91 123.3 no
C9 C10 C11 111.9(4) yes
C9 C10 H101 124.0 no
C11 C10 H101 124.1 no
S1 C11 C10 112.9(3) yes
S1 C11 H111 123.7 no
C10 C11 H111 123.4 no
O1 C12 H121 109.4 no
O1 C12 H122 109.5 no
H121 C12 H122 109.5 no
O1 C12 H123 109.5 no
H121 C12 H123 109.4 no
H122 C12 H123 109.5 no
C6 C13 C14 118.6(3) yes
C6 C13 C18 123.0(4) yes
C14 C13 C18 118.1(3) yes
C13 C14 C15 120.7(4) yes
C13 C14 H141 119.7 no
C15 C14 H141 119.6 no
C14 C15 C16 120.2(4) yes
C14 C15 H151 119.9 no
C16 C15 H151 119.9 no
C15 C16 C17 119.6(4) yes
C15 C16 H161 120.2 no
C17 C16 H161 120.2 no
C16 C17 C18 120.5(4) yes
C16 C17 H171 119.6 no
C18 C17 H171 119.9 no
C17 C18 C13 120.7(4) yes
C17 C18 H181 119.6 no
C13 C18 H181 119.7 no
Mn1 C19 O19 178.2(4) yes
Mn1 C20 O20 178.5(4) yes
Mn1 C21 O21 177.8(4) yes
C12 O1 C2 118.6(3) yes
C101 Mn101 C102 36.52(13) yes
C101 Mn101 C103 68.09(12) yes
C102 Mn101 C103 38.74(12) yes
C101 Mn101 C104 78.74(13) yes
C102 Mn101 C104 68.97(13) yes
C103 Mn101 C104 39.80(13) yes
C101 Mn101 C105 64.54(13) yes
C102 Mn101 C105 78.66(13) yes
C103 Mn101 C105 69.14(14) yes
C104 Mn101 C105 37.13(13) yes
C101 Mn101 C119 90.51(16) yes
C102 Mn101 C119 125.50(15) yes
C103 Mn101 C119 154.55(15) yes
C104 Mn101 C119 125.03(16) yes
C105 Mn101 C119 89.64(16) yes
C101 Mn101 C120 167.89(16) yes
C102 Mn101 C120 140.50(15) yes
C103 Mn101 C120 104.49(15) yes
C104 Mn101 C120 89.49(16) yes
C105 Mn101 C120 104.21(16) yes
C101 Mn101 C121 104.25(15) yes
C102 Mn101 C121 89.05(16) yes
C103 Mn101 C121 102.33(16) yes
C104 Mn101 C121 138.92(16) yes
C105 Mn101 C121 167.57(16) yes
C119 Mn101 C120 93.99(17) yes
C119 Mn101 C121 96.04(19) yes
C120 Mn101 C121 86.47(18) yes
C108 S101 C111 91.72(19) yes
Mn101 C101 C102 70.70(19) yes
Mn101 C101 C106 92.5(2) yes
C102 C101 C106 122.2(3) yes
Mn101 C101 H1011 106.9 no
C102 C101 H1011 118.9 no
C106 C101 H1011 118.9 no
Mn101 C102 C101 72.8(2) yes
Mn101 C102 C103 67.59(18) yes
C101 C102 C103 119.3(3) yes
Mn101 C102 O101 122.4(2) yes
C101 C102 O101 124.8(3) yes
C103 C102 O101 115.0(3) yes
Mn101 C103 C102 73.67(19) yes
Mn101 C103 C104 69.67(19) yes
C102 C103 C104 116.2(3) yes
Mn101 C103 C107 124.2(2) yes
C102 C103 C107 126.2(3) yes
C104 C103 C107 117.5(3) yes
Mn101 C104 C103 70.53(19) yes
Mn101 C104 C105 75.3(2) yes
C103 C104 C105 121.4(3) yes
Mn101 C104 H1041 127.0 no
C103 C104 H1041 119.3 no
C105 C104 H1041 119.3 no
Mn101 C105 C104 67.6(2) yes
Mn101 C105 C106 93.1(2) yes
C104 C105 C106 121.4(3) yes
Mn101 C105 H1051 109.4 no
C104 C105 H1051 119.3 no
C106 C105 H1051 119.3 no
C105 C106 C101 102.7(3) yes
C105 C106 C113 114.1(3) yes
C101 C106 C113 117.6(3) yes
C105 C106 H1061 107.5 no
C101 C106 H1061 107.2 no
C113 C106 H1061 107.2 no
C103 C107 C108 120.6(3) yes
C103 C107 O102 119.8(3) yes
C108 C107 O102 119.5(3) yes
C107 C108 S101 118.1(2) yes
C107 C108 C109 130.9(3) yes
S101 C108 C109 110.9(3) yes
C108 C109 C110 112.4(3) yes
C108 C109 H1091 123.8 no
C110 C109 H1091 123.8 no
C109 C110 C111 112.3(3) yes
C109 C110 H1101 123.9 no
C111 C110 H1101 123.7 no
C110 C111 S101 112.7(3) yes
C110 C111 H1111 123.5 no
S101 C111 H1111 123.8 no
O101 C112 H1121 109.5 no
O101 C112 H1122 109.6 no
H1121 C112 H1122 109.6 no
O101 C112 H1123 109.4 no
H1121 C112 H1123 109.4 no
H1122 C112 H1123 109.4 no
C106 C113 C114 119.4(3) yes
C106 C113 C118 122.3(3) yes
C114 C113 C118 118.2(3) yes
C113 C114 C115 120.5(4) yes
C113 C114 H1141 119.8 no
C115 C114 H1141 119.7 no
C114 C115 C116 120.2(4) yes
C114 C115 H1151 119.7 no
C116 C115 H1151 120.1 no
C115 C116 C117 120.0(4) yes
C115 C116 H1161 120.1 no
C117 C116 H1161 119.9 no
C116 C117 C118 120.1(4) yes
C116 C117 H1171 120.1 no
C118 C117 H1171 119.8 no
C113 C118 C117 121.0(3) yes
C113 C118 H1181 119.3 no
C117 C118 H1181 119.7 no
Mn101 C119 O119 177.7(4) yes
Mn101 C120 O120 178.1(4) yes
Mn101 C121 O121 175.6(4) yes
C112 O101 C102 118.6(3) yes

loop_
_geom_bond_atom_site_label_1
_geom_bond_atom_site_label_2
_geom_bond_distance
_geom_bond_publ_flag
Mn1 C1 2.231(3) yes
Mn1 C2 2.211(3) yes
Mn1 C3 2.156(3) yes
Mn1 C4 2.143(4) yes
Mn1 C5 2.240(4) yes
Mn1 C19 1.820(5) yes
Mn1 C20 1.793(4) yes
Mn1 C21 1.828(4) yes
S1 C8 1.741(4) yes
S1 C11 1.711(5) yes
C1 C2 1.404(5) yes
C1 C6 1.515(5) yes
C1 H11 1.001 no
C2 C3 1.444(5) yes
C2 O1 1.366(4) yes
C3 C4 1.434(5) yes
C3 C7 1.530(5) yes
C4 C5 1.403(5) yes
C4 H41 0.999 no
C5 C6 1.533(5) yes
C5 H51 1.000 no
C6 C13 1.539(5) yes
C6 H61 0.998 no
C7 C8 1.472(5) yes
C7 O2 1.236(4) yes
C8 C9 1.371(5) yes
C9 C10 1.421(6) yes
C9 H91 0.998 no
C10 C11 1.362(7) yes
C10 H101 0.996 no
C11 H111 0.999 no
C12 O1 1.442(4) yes
C12 H121 1.000 no
C12 H122 1.000 no
C12 H123 1.000 no
C13 C14 1.416(6) yes
C13 C18 1.396(5) yes
C14 C15 1.387(6) yes
C14 H141 0.998 no
C15 C16 1.397(6) yes
C15 H151 0.997 no
C16 C17 1.383(6) yes
C16 H161 0.999 no
C17 C18 1.397(5) yes
C17 H171 0.998 no
C18 H181 0.999 no
C19 O19 1.144(5) yes
C20 O20 1.167(5) yes
C21 O21 1.152(4) yes
Mn101 C101 2.256(4) yes
Mn101 C102 2.229(3) yes
Mn101 C103 2.147(3) yes
Mn101 C104 2.136(4) yes
Mn101 C105 2.235(4) yes
Mn101 C119 1.828(4) yes
Mn101 C120 1.822(4) yes
Mn101 C121 1.818(4) yes
S101 C108 1.742(3) yes
S101 C111 1.706(5) yes
C101 C102 1.405(5) yes
C101 C106 1.532(5) yes
C101 H1011 1.001 no
C102 C103 1.454(5) yes
C102 O101 1.366(4) yes
C103 C104 1.458(5) yes
C103 C107 1.510(5) yes
C104 C105 1.395(5) yes
C104 H1041 1.001 no
C105 C106 1.539(5) yes
C105 H1051 1.001 no
C106 C113 1.523(5) yes
C106 H1061 0.999 no
C107 C108 1.474(5) yes
C107 O102 1.238(4) yes
C108 C109 1.381(5) yes
C109 C110 1.430(6) yes
C109 H1091 0.998 no
C110 C111 1.366(6) yes
C110 H1101 0.997 no
C111 H1111 1.000 no
C112 O101 1.426(5) yes
C112 H1121 0.999 no
C112 H1122 0.999 no
C112 H1123 1.002 no
C113 C114 1.397(5) yes
C113 C118 1.399(5) yes
C114 C115 1.411(6) yes
C114 H1141 0.997 no
C115 C116 1.374(6) yes
C115 H1151 0.998 no
C116 C117 1.389(5) yes
C116 H1161 1.001 no
C117 C118 1.396(5) yes
C117 H1171 0.998 no
C118 H1181 0.998 no
C119 O119 1.143(5) yes
C120 O120 1.156(4) yes
C121 O121 1.152(5) yes
